data_1560612
loop_
_publ_author_name
'Chen, Yong-Qiang'
'Tian, Yuan'

_publ_section_title
;
 Lead(II) coordination polymers based on rigid-flexible
 3,5-bis-oxyacetate-benzoic acid: Structural transition driven by
 temperature control
;
_journal_name_full 'Journal of Solid State Chemistry'
_journal_page_first 60
_journal_page_last 66
_journal_paper_doi 10.1016/j.jssc.2016.12.024
_journal_volume 247
_journal_year 2017
_chemical_formula_sum 'C22 H20 O20 Pb4'
_chemical_formula_weight 1433.14
_space_group_IT_number 2
_space_group_name_Hall '-P 1'
_space_group_name_H-M_alt 'P -1'
_symmetry_cell_setting triclinic
_symmetry_space_group_name_H-M 'P -1'
_atom_sites_solution_hydrogens geom
_atom_sites_solution_primary direct
_atom_sites_solution_secondary difmap
_cell_angle_alpha 100.02(3)
_cell_angle_beta 102.77(3)
_cell_angle_gamma 97.23(3)
_cell_formula_units_Z 2
_cell_length_a 8.9756(18)
_cell_length_b 11.556(2)
_cell_length_c 15.721(3)
_cell_measurement_reflns_used 5416
_cell_measurement_temperature 293(2)
_cell_measurement_theta_max 25
_cell_measurement_theta_min 3
_cell_volume 1542.9(6)
_computing_cell_refinement SMART
_computing_data_collection 'CrystalClear (Rigaku/MSC Inc., 2005)'
_computing_data_reduction 'CrystalClear (Rigaku/MSC Inc., 2005)'
_computing_molecular_graphics 'SHELXTL (Bruker, 1998)'
_computing_publication_material SHELXTL
_computing_structure_refinement 'SHELXL-97 (Sheldrick, 1997)'
_computing_structure_solution 'SHELXS-97 (Sheldrick, 1990)'
_diffrn_ambient_temperature 293(2)
_diffrn_measured_fraction_theta_full 0.996
_diffrn_measured_fraction_theta_max 0.996
_diffrn_measurement_device_type scx-mini
_diffrn_measurement_method '\w scan'
_diffrn_radiation_monochromator graphite
_diffrn_radiation_source 'fine-focus sealed tube'
_diffrn_radiation_type MoK\a
_diffrn_radiation_wavelength 0.71073
_diffrn_reflns_av_R_equivalents 0.1178
_diffrn_reflns_av_sigmaI/netI 0.1637
_diffrn_reflns_limit_h_max 10
_diffrn_reflns_limit_h_min -10
_diffrn_reflns_limit_k_max 13
_diffrn_reflns_limit_k_min -13
_diffrn_reflns_limit_l_max 18
_diffrn_reflns_limit_l_min -18
_diffrn_reflns_number 13345
_diffrn_reflns_theta_full 25.00
_diffrn_reflns_theta_max 25.00
_diffrn_reflns_theta_min 3.00
_exptl_absorpt_coefficient_mu 21.844
_exptl_absorpt_correction_T_max 0.004
_exptl_absorpt_correction_T_min 0.003
_exptl_absorpt_correction_type multi-scan
_exptl_absorpt_process_details 'SADABS (Bruker, 1998)'
_exptl_crystal_colour colorless
_exptl_crystal_density_diffrn 3.085
_exptl_crystal_density_method 'not measured'
_exptl_crystal_description block
_exptl_crystal_F_000 1280
_exptl_crystal_size_max 0.35
_exptl_crystal_size_mid 0.33
_exptl_crystal_size_min 0.29
_refine_diff_density_max 3.924
_refine_diff_density_min -1.629
_refine_diff_density_rms 0.343
_refine_ls_extinction_method none
_refine_ls_goodness_of_fit_ref 0.864
_refine_ls_hydrogen_treatment constr
_refine_ls_matrix_type full
_refine_ls_number_parameters 406
_refine_ls_number_reflns 5416
_refine_ls_number_restraints 158
_refine_ls_restrained_S_all 0.852
_refine_ls_R_factor_all 0.0956
_refine_ls_R_factor_gt 0.0567
_refine_ls_shift/su_max 0.000
_refine_ls_shift/su_mean 0.000
_refine_ls_structure_factor_coef Fsqd
_refine_ls_weighting_details 'calc w=1/[\s^2^(Fo^2^)+(0.0000P)^2^+0.2300P] where P=(Fo^2^+2Fc^2^)/3'
_refine_ls_weighting_scheme calc
_refine_ls_wR_factor_gt 0.1019
_refine_ls_wR_factor_ref 0.1121
_reflns_number_gt 3505
_reflns_number_total 5416
_reflns_threshold_expression >2sigma(I)
_cod_data_source_file JSSC-2017-247-60.cif
_cod_data_source_block 2
_cod_depositor_comments
;
The following automatic conversions were performed:

data item '_symmetry_cell_setting' value 'Triclinic' was changed to
'triclinic' in accordance with the built-in table derived from the
CIF Core dictionary named 'cif_core.dic' version 2.4.5 last updated
on 2014-11-21.

Automatic conversion script
Id: cif_fix_values 8369 2020-08-20 11:38:08Z andrius 
;
_cod_original_cell_volume 1542.9(5)
_cod_database_code 1560612

loop_
_symmetry_equiv_pos_as_xyz
'x, y, z'
'-x, -y, -z'

loop_
_atom_site_label
_atom_site_type_symbol
_atom_site_fract_x
_atom_site_fract_y
_atom_site_fract_z
_atom_site_U_iso_or_equiv
_atom_site_adp_type
_atom_site_occupancy
_atom_site_symmetry_multiplicity
_atom_site_calc_flag
_atom_site_refinement_flags
_atom_site_disorder_assembly
_atom_site_disorder_group
Pb1 Pb 0.49562(8) -0.13997(6) 0.87642(5) 0.0247(2) Uani 1 1 d . . .
Pb2 Pb 0.17473(8) -0.38806(6) 0.79627(5) 0.0261(2) Uani 1 1 d . . .
Pb3 Pb 0.28588(8) -0.17968(6) 0.63954(5) 0.0267(2) Uani 1 1 d . . .
Pb4 Pb 0.09550(8) -0.06785(6) 0.83019(5) 0.0258(2) Uani 1 1 d . . .
O1W O 0.2472(11) -0.1943(9) 0.7785(8) 0.017(3) Uani 1 1 d . . .
O11 O 0.4018(13) 0.0681(10) 0.8604(9) 0.034(4) Uani 1 1 d . . .
O12 O 0.4989(12) -0.0035(10) 0.7462(9) 0.028(3) Uani 1 1 d . . .
O13 O 0.8257(13) 0.3971(11) 0.3629(9) 0.032(3) Uani 1 1 d U . .
O1 O 0.3421(14) -0.2730(10) 0.9514(9) 0.033(3) Uani 1 1 d . . .
O5 O -0.1398(13) 0.0198(11) 1.3135(9) 0.033(3) Uani 1 1 d . . .
O6 O -0.1332(15) -0.0729(11) 1.4219(11) 0.047(4) Uani 1 1 d . . .
O2 O 0.2889(14) -0.0936(10) 0.9869(9) 0.036(4) Uani 1 1 d . . .
O14 O 0.9164(15) 0.5871(11) 0.3842(10) 0.047(4) Uani 1 1 d . . .
O2W O -0.1380(16) -0.1695(14) 0.6993(11) 0.068(5) Uani 1 1 d . . .
O3W O 0.0140(17) -0.2172(11) 0.5265(11) 0.072(6) Uani 1 1 d . . .
O16 O 0.7145(14) 0.4149(10) 0.5059(10) 0.039(4) Uani 1 1 d . . .
O15 O 0.5114(12) 0.2030(10) 0.6915(9) 0.027(3) Uani 1 1 d U . .
O8 O 0.0390(15) -0.1139(11) 1.2440(10) 0.039(4) Uani 1 1 d . . .
O7 O 0.1070(13) -0.5140(10) 1.1441(9) 0.032(3) Uani 1 1 d . . .
O10 O 0.5555(13) 0.7349(11) 0.7180(9) 0.030(3) Uani 1 1 d U . .
O9 O 0.4630(12) 0.6333(10) 0.8076(9) 0.028(3) Uani 1 1 d . . .
O3 O 0.0087(14) -0.7331(10) 1.1504(10) 0.037(4) Uani 1 1 d . . .
O4 O 0.1757(13) -0.8044(11) 1.0789(10) 0.037(4) Uani 1 1 d . . .
C11 C -0.096(2) -0.0610(16) 1.3539(13) 0.023(5) Uani 1 1 d . . .
C2 C 0.2097(18) -0.2417(15) 1.0663(12) 0.020(4) Uani 1 1 d U . .
C1 C 0.2811(18) -0.2001(15) 0.9961(12) 0.016(3) Uani 1 1 d U . .
C7 C 0.1911(18) -0.3613(15) 1.0704(13) 0.022(4) Uani 1 1 d U . .
H7A H 0.2226 -0.4159 1.0301 0.027 Uiso 1 1 calc R . .
C15 C 0.5499(18) 0.3147(15) 0.6739(13) 0.023(3) Uani 1 1 d U . .
C20 C 0.452(2) 0.0777(16) 0.7917(14) 0.026(5) Uani 1 1 d U . .
C19 C 0.4579(19) 0.2028(15) 0.7698(12) 0.021(4) Uani 1 1 d U . .
H19A H 0.3553 0.2241 0.7609 0.025 Uiso 1 1 calc R . .
H19B H 0.5270 0.2611 0.8192 0.025 Uiso 1 1 calc R . .
C22 C 0.848(2) 0.5006(18) 0.4066(14) 0.031(5) Uani 1 1 d U . .
C3 C 0.1520(17) -0.1608(15) 1.1217(12) 0.018(4) Uani 1 1 d U . .
H3A H 0.1530 -0.0828 1.1138 0.022 Uiso 1 1 calc R . .
C21 C 0.7758(19) 0.5192(15) 0.4847(13) 0.022(5) Uani 1 1 d . . .
H21A H 0.8537 0.5656 0.5364 0.027 Uiso 1 1 calc R . .
H21B H 0.6939 0.5656 0.4717 0.027 Uiso 1 1 calc R . .
C16 C 0.6120(18) 0.3180(16) 0.6014(13) 0.023(4) Uani 1 1 d U . .
H16A H 0.6288 0.2469 0.5698 0.028 Uiso 1 1 calc R . .
C4 C 0.093(2) -0.1974(17) 1.1886(15) 0.033(5) Uani 1 1 d . . .
C17 C 0.6490(19) 0.4188(15) 0.5746(13) 0.023(5) Uani 1 1 d . . .
C5 C 0.0762(18) -0.3170(15) 1.1955(13) 0.024(5) Uani 1 1 d . . .
H5A H 0.0335 -0.3433 1.2390 0.029 Uiso 1 1 calc R . .
C6 C 0.1280(19) -0.3975(16) 1.1320(13) 0.025(4) Uani 1 1 d U . .
C10 C -0.009(2) -0.1497(16) 1.3185(13) 0.027(5) Uani 1 1 d . . .
H10A H 0.0812 -0.1541 1.3643 0.033 Uiso 1 1 calc R . .
H10B H -0.0739 -0.2278 1.2994 0.033 Uiso 1 1 calc R . .
C18 C 0.6165(17) 0.5254(16) 0.6227(12) 0.022(4) Uani 1 1 d U . .
H18A H 0.6370 0.5964 0.6039 0.026 Uiso 1 1 calc R . .
C14 C 0.5153(17) 0.4219(14) 0.7221(12) 0.019(3) Uani 1 1 d U . .
H14A H 0.4678 0.4214 0.7690 0.022 Uiso 1 1 calc R . .
C13 C 0.5575(18) 0.5267(14) 0.6940(12) 0.021(3) Uani 1 1 d DU . .
C8 C 0.1639(18) -0.6040(14) 1.0901(13) 0.022(4) Uani 1 1 d U . .
H8A H 0.2761 -0.5855 1.1030 0.026 Uiso 1 1 calc R . .
H8B H 0.1223 -0.6051 1.0274 0.026 Uiso 1 1 calc R . .
C12 C 0.5235(17) 0.6366(15) 0.7410(12) 0.019(4) Uani 1 1 d D . .
C9 C 0.117(2) -0.7217(15) 1.1090(14) 0.026(5) Uani 1 1 d . . .

loop_
_atom_site_aniso_label
_atom_site_aniso_U_11
_atom_site_aniso_U_22
_atom_site_aniso_U_33
_atom_site_aniso_U_23
_atom_site_aniso_U_13
_atom_site_aniso_U_12
Pb1 0.0273(4) 0.0144(4) 0.0293(5) -0.0029(3) 0.0064(4) 0.0038(3)
Pb2 0.0332(4) 0.0139(4) 0.0295(5) -0.0042(3) 0.0133(4) 0.0004(3)
Pb3 0.0349(4) 0.0194(4) 0.0245(5) -0.0028(4) 0.0114(4) 0.0034(4)
Pb4 0.0319(4) 0.0166(4) 0.0301(5) -0.0007(4) 0.0121(4) 0.0088(3)
O1W 0.015(6) 0.016(6) 0.021(8) 0.002(6) 0.004(6) 0.012(5)
O11 0.043(8) 0.009(7) 0.041(10) -0.002(7) 0.000(7) 0.005(6)
O12 0.021(6) 0.012(7) 0.043(10) -0.002(6) -0.001(6) 0.005(6)
O13 0.032(3) 0.031(3) 0.032(3) 0.0062(12) 0.0081(13) 0.0054(11)
O1 0.052(8) 0.019(7) 0.027(9) -0.002(7) 0.011(7) 0.011(7)
O5 0.033(8) 0.033(8) 0.033(10) -0.005(7) 0.016(7) 0.013(7)
O6 0.067(10) 0.028(8) 0.054(13) 0.010(8) 0.019(9) 0.028(8)
O2 0.049(8) 0.013(7) 0.041(10) -0.003(7) 0.012(7) -0.003(7)
O14 0.059(9) 0.022(8) 0.065(12) 0.006(8) 0.036(9) -0.002(7)
O2W 0.058(10) 0.063(12) 0.063(14) 0.005(10) -0.003(9) -0.023(9)
O3W 0.090(11) 0.016(8) 0.072(13) 0.011(8) -0.055(10) -0.005(8)
O16 0.049(9) 0.017(7) 0.067(12) 0.008(8) 0.040(9) 0.015(7)
O15 0.027(3) 0.026(3) 0.027(3) 0.0055(12) 0.0069(12) 0.0043(11)
O8 0.059(9) 0.028(8) 0.037(11) 0.003(7) 0.024(8) 0.011(7)
O7 0.044(8) 0.024(7) 0.036(10) 0.005(7) 0.026(7) 0.011(7)
O10 0.031(4) 0.029(4) 0.031(4) 0.005(2) 0.008(2) 0.006(2)
O9 0.032(7) 0.011(7) 0.033(10) -0.002(6) 0.001(7) 0.004(6)
O3 0.041(8) 0.015(7) 0.055(11) -0.006(7) 0.022(8) 0.005(7)
O4 0.039(8) 0.018(7) 0.059(11) 0.010(8) 0.019(8) 0.010(7)
C11 0.032(11) 0.025(11) 0.019(13) 0.012(10) 0.007(10) 0.016(9)
C2 0.020(4) 0.021(4) 0.020(4) 0.0039(12) 0.0052(14) 0.0036(12)
C1 0.016(4) 0.016(4) 0.016(4) 0.0031(12) 0.0040(13) 0.0030(12)
C7 0.022(4) 0.022(4) 0.022(4) 0.0045(13) 0.0056(15) 0.0038(12)
C15 0.023(3) 0.023(3) 0.023(3) 0.0049(12) 0.0057(13) 0.0040(12)
C20 0.026(5) 0.026(5) 0.026(5) 0.0056(14) 0.0065(15) 0.0043(13)
C19 0.021(4) 0.021(4) 0.021(4) 0.0045(13) 0.0051(14) 0.0037(12)
C22 0.031(5) 0.031(5) 0.031(5) 0.0063(14) 0.0079(16) 0.0053(13)
C3 0.018(4) 0.018(4) 0.018(4) 0.0036(12) 0.0046(14) 0.0031(12)
C21 0.022(10) 0.019(10) 0.024(13) 0.007(9) -0.001(9) 0.006(9)
C16 0.023(4) 0.023(4) 0.023(4) 0.0044(12) 0.0057(14) 0.0041(12)
C4 0.036(12) 0.029(12) 0.044(16) 0.016(11) 0.022(11) 0.011(10)
C17 0.023(10) 0.017(10) 0.026(13) -0.010(9) 0.008(9) 0.006(9)
C5 0.024(10) 0.019(10) 0.028(13) -0.004(9) 0.011(9) 0.000(9)
C6 0.025(4) 0.025(4) 0.025(4) 0.0051(14) 0.0062(15) 0.0044(13)
C10 0.043(12) 0.029(11) 0.016(13) 0.008(10) 0.012(10) 0.019(10)
C18 0.022(4) 0.021(4) 0.022(4) 0.0044(13) 0.0053(14) 0.0036(12)
C14 0.019(3) 0.019(3) 0.019(3) 0.0039(12) 0.0045(13) 0.0034(11)
C13 0.021(4) 0.021(4) 0.021(4) 0.0042(12) 0.0053(13) 0.0037(12)
C8 0.022(4) 0.021(4) 0.022(4) 0.0043(13) 0.0054(14) 0.0037(12)
C12 0.008(9) 0.038(12) 0.013(12) 0.006(10) 0.003(8) 0.007(9)
C9 0.028(11) 0.008(10) 0.033(14) -0.001(9) -0.002(10) -0.001(9)

loop_
_atom_type_symbol
_atom_type_description
_atom_type_scat_dispersion_real
_atom_type_scat_dispersion_imag
_atom_type_scat_source
C C 0.0033 0.0016 'International Tables Vol C Tables 4.2.6.8 and 6.1.1.4'
H H 0.0000 0.0000 'International Tables Vol C Tables 4.2.6.8 and 6.1.1.4'
O O 0.0106 0.0060 'International Tables Vol C Tables 4.2.6.8 and 6.1.1.4'
Pb Pb -3.3944 10.1111 'International Tables Vol C Tables 4.2.6.8 and 6.1.1.4'

loop_
_geom_angle_atom_site_label_1
_geom_angle_atom_site_label_2
_geom_angle_atom_site_label_3
_geom_angle
_geom_angle_site_symmetry_1
_geom_angle_site_symmetry_3
O1W Pb1 O1 75.3(4) . .
O1W Pb1 O9 73.4(4) . 1_545
O1 Pb1 O9 66.5(4) . 1_545
O1W Pb1 O11 75.6(4) . .
O1 Pb1 O11 116.1(4) . .
O9 Pb1 O11 146.8(4) 1_545 .
O1W Pb1 Pb2 39.1(2) . .
O1 Pb1 Pb2 45.6(3) . .
O9 Pb1 Pb2 44.2(2) 1_545 .
O11 Pb1 Pb2 111.6(2) . .
O1W Pb2 O3 73.0(4) . 2_547
O1W Pb2 O13 71.9(4) . 2_656
O3 Pb2 O13 114.4(4) 2_547 2_656
O1W Pb2 O9 75.2(3) . 1_545
O3 Pb2 O9 138.0(4) 2_547 1_545
O13 Pb2 O9 80.0(4) 2_656 1_545
O1W Pb2 O1 74.7(4) . .
O3 Pb2 O1 78.7(4) 2_547 .
O13 Pb2 O1 137.7(4) 2_656 .
O9 Pb2 O1 66.9(4) 1_545 .
O1W Pb2 Pb1 39.4(3) . .
O3 Pb2 Pb1 92.5(3) 2_547 .
O13 Pb2 Pb1 93.6(3) 2_656 .
O9 Pb2 Pb1 46.0(3) 1_545 .
O1 Pb2 Pb1 44.5(3) . .
O1W Pb3 O5 71.7(4) . 2_557
O1W Pb3 O13 70.5(4) . 2_656
O5 Pb3 O13 118.3(4) 2_557 2_656
O1W Pb3 O3W 108.1(5) . .
O5 Pb3 O3W 71.3(5) 2_557 .
O13 Pb3 O3W 76.4(4) 2_656 .
O1W Pb3 O12 78.1(4) . .
O5 Pb3 O12 74.6(4) 2_557 .
O13 Pb3 O12 138.3(4) 2_656 .
O3W Pb3 O12 140.9(4) . .
O1W Pb4 O3 74.0(4) . 2_547
O1W Pb4 O5 71.8(4) . 2_557
O3 Pb4 O5 125.2(4) 2_547 2_557
O1W Pb4 O2W 90.9(5) . .
O3 Pb4 O2W 69.3(5) 2_547 .
O5 Pb4 O2W 69.8(4) 2_557 .
Pb4 O1W Pb3 114.8(4) . .
Pb4 O1W Pb2 111.7(4) . .
Pb3 O1W Pb2 115.2(5) . .
Pb4 O1W Pb1 107.2(5) . .
Pb3 O1W Pb1 105.0(4) . .
Pb2 O1W Pb1 101.5(4) . .
C20 O11 Pb1 95.2(10) . .
C20 O12 Pb3 117.2(10) . .
C22 O13 Pb2 112.9(12) . 2_656
C22 O13 Pb3 143.1(12) . 2_656
Pb2 O13 Pb3 101.7(5) 2_656 2_656
C1 O1 Pb1 102.7(10) . .
C1 O1 Pb2 117.1(11) . .
Pb1 O1 Pb2 89.9(4) . .
C11 O5 Pb3 128.6(12) . 2_557
C11 O5 Pb4 130.1(11) . 2_557
Pb3 O5 Pb4 101.3(5) 2_557 2_557
C17 O16 C21 120.6(15) . .
C15 O15 C19 115.1(14) . .
C4 O8 C10 117.7(13) . .
C6 O7 C8 119.4(13) . .
C12 O9 Pb2 124.0(11) . 1_565
C12 O9 Pb1 101.1(9) . 1_565
Pb2 O9 Pb1 89.8(3) 1_565 1_565
C9 O3 Pb4 119.8(11) . 2_547
C9 O3 Pb2 138.1(11) . 2_547
Pb4 O3 Pb2 101.2(4) 2_547 2_547
O6 C11 O5 120.5(17) . .
O6 C11 C10 116.5(15) . .
O5 C11 C10 122.9(17) . .
C7 C2 C3 120.6(16) . .
C7 C2 C1 119.9(16) . .
C3 C2 C1 119.4(14) . .
O2 C1 O1 120.9(15) . .
O2 C1 C2 121.0(16) . .
O1 C1 C2 117.9(14) . .
C6 C7 C2 119.7(17) . .
C6 C7 H7A 120.2 . .
C2 C7 H7A 120.2 . .
C16 C15 O15 116.2(16) . .
C16 C15 C14 120.3(15) . .
O15 C15 C14 123.2(15) . .
O12 C20 O11 125.0(16) . .
O12 C20 C19 121.1(17) . .
O11 C20 C19 113.9(16) . .
O15 C19 C20 109.4(14) . .
O15 C19 H19A 109.8 . .
C20 C19 H19A 109.8 . .
O15 C19 H19B 109.8 . .
C20 C19 H19B 109.8 . .
H19A C19 H19B 108.2 . .
O14 C22 O13 122.5(19) . .
O14 C22 C21 120.9(18) . .
O13 C22 C21 116.4(16) . .
C4 C3 C2 119.4(16) . .
C4 C3 H3A 120.3 . .
C2 C3 H3A 120.3 . .
O16 C21 C22 114.4(16) . .
O16 C21 H21A 108.6 . .
C22 C21 H21A 108.6 . .
O16 C21 H21B 108.6 . .
C22 C21 H21B 108.6 . .
H21A C21 H21B 107.6 . .
C17 C16 C15 122.8(18) . .
C17 C16 H16A 118.6 . .
C15 C16 H16A 118.6 . .
C3 C4 O8 118.0(15) . .
C3 C4 C5 120.8(18) . .
O8 C4 C5 120.9(16) . .
O16 C17 C16 119.0(17) . .
O16 C17 C18 124.0(15) . .
C16 C17 C18 117.0(17) . .
C4 C5 C6 116.7(17) . .
C4 C5 H5A 121.7 . .
C6 C5 H5A 121.7 . .
C7 C6 O7 124.9(17) . .
C7 C6 C5 122.5(16) . .
O7 C6 C5 112.6(15) . .
O8 C10 C11 108.3(14) . .
O8 C10 H10A 110.0 . .
C11 C10 H10A 110.0 . .
O8 C10 H10B 110.0 . .
C11 C10 H10B 110.0 . .
H10A C10 H10B 108.4 . .
C13 C18 C17 122.3(16) . .
C13 C18 H18A 118.8 . .
C17 C18 H18A 118.8 . .
C13 C14 C15 115.9(15) . .
C13 C14 H14A 122.1 . .
C15 C14 H14A 122.1 . .
C18 C13 C14 121.5(16) . .
C18 C13 C12 121.1(15) . .
C14 C13 C12 117.2(15) . .
O7 C8 C9 109.8(14) . .
O7 C8 H8A 109.7 . .
C9 C8 H8A 109.7 . .
O7 C8 H8B 109.7 . .
C9 C8 H8B 109.7 . .
H8A C8 H8B 108.2 . .
O10 C12 O9 120.1(15) . .
O10 C12 C13 120.9(15) . .
O9 C12 C13 119.0(15) . .
O4 C9 O3 124.1(16) . .
O4 C9 C8 117.6(17) . .
O3 C9 C8 118.2(16) . .

loop_
_geom_bond_atom_site_label_1
_geom_bond_atom_site_label_2
_geom_bond_distance
_geom_bond_site_symmetry_2
Pb1 O1W 2.352(11) .
Pb1 O1 2.542(11) .
Pb1 O9 2.608(11) 1_545
Pb1 O11 2.680(11) .
Pb1 Pb2 3.6280(17) .
Pb2 O1W 2.333(10) .
Pb2 O3 2.482(12) 2_547
Pb2 O13 2.485(13) 2_656
Pb2 O9 2.531(11) 1_545
Pb2 O1 2.592(13) .
Pb3 O1W 2.317(11) .
Pb3 O5 2.498(11) 2_557
Pb3 O13 2.575(12) 2_656
Pb3 O3W 2.617(14) .
Pb3 O12 2.651(12) .
Pb4 O1W 2.287(10) .
Pb4 O3 2.467(12) 2_547
Pb4 O5 2.519(13) 2_557
Pb4 O2W 2.577(15) .
O11 C20 1.28(2) .
O12 C20 1.25(2) .
O13 C22 1.24(2) .
O13 Pb2 2.485(13) 2_656
O13 Pb3 2.575(12) 2_656
O1 C1 1.258(19) .
O5 C11 1.27(2) .
O5 Pb3 2.498(11) 2_557
O5 Pb4 2.519(13) 2_557
O6 C11 1.21(2) .
O2 C1 1.260(19) .
O14 C22 1.25(2) .
O16 C17 1.34(2) .
O16 C21 1.386(18) .
O15 C15 1.384(18) .
O15 C19 1.417(19) .
O8 C4 1.39(2) .
O8 C10 1.439(19) .
O7 C6 1.387(19) .
O7 C8 1.443(19) .
O10 C12 1.268(19) .
O9 C12 1.287(18) .
O9 Pb2 2.531(11) 1_565
O9 Pb1 2.608(11) 1_565
O3 C9 1.29(2) .
O3 Pb4 2.467(12) 2_547
O3 Pb2 2.482(12) 2_547
O4 C9 1.22(2) .
C11 C10 1.47(2) .
C2 C7 1.39(2) .
C2 C3 1.39(2) .
C2 C1 1.51(2) .
C7 C6 1.33(2) .
C7 H7A 0.9300 .
C15 C16 1.38(2) .
C15 C14 1.44(2) .
C20 C19 1.54(2) .
C19 H19A 0.9700 .
C19 H19B 0.9700 .
C22 C21 1.51(2) .
C3 C4 1.38(2) .
C3 H3A 0.9300 .
C21 H21A 0.9700 .
C21 H21B 0.9700 .
C16 C17 1.33(2) .
C16 H16A 0.9300 .
C4 C5 1.40(2) .
C17 C18 1.43(2) .
C5 C6 1.44(2) .
C5 H5A 0.9300 .
C10 H10A 0.9700 .
C10 H10B 0.9700 .
C18 C13 1.34(2) .
C18 H18A 0.9300 .
C14 C13 1.40(2) .
C14 H14A 0.9300 .
C13 C12 1.457(16) .
C8 C9 1.47(2) .
C8 H8A 0.9700 .
C8 H8B 0.9700 .
